data_2237749
loop_
_publ_author_name
'Petrus, Rafa\/l'
'Petrus, Joanna'
'Paszek, Karolina'
'Sobota, Piotr'

_publ_section_title
;
 Diethyl(\m~3~-2-methyl-4-oxo-4<i>H</i>-pyran-3-olato-\k^4^<i>O</i>^3^,<i>O</i>^4^:<i>O</i>^3^:<i>O</i>^3^)tris(\m~2~-2-methyl-4-oxo-4<i>H</i>-pyran-3-olato-\k^3^<i>O</i>^3^,<i>O</i>^4^:<i>O</i>^3^)trizinc
 toluene disolvate
;
_journal_coeditor_code AA2088
_journal_issue 5
_journal_name_full 'Acta Crystallographica Section E'
_journal_page_first m281
_journal_page_last m282
_journal_paper_doi 10.1107/S1600536813010064
_journal_volume 69
_journal_year 2013
_chemical_formula_iupac '[Zn3 (C2 H5)2 (C6 H5 O3)4], 2C7 H8'
_chemical_formula_moiety 'C28 H30 O12 Zn3, 2(C7 H8)'
_chemical_formula_sum 'C42 H46 O12 Zn3'
_chemical_formula_weight 938.96
_chemical_name_common '[Zn~3~(Et)~2~(MalO)~4~]^.^2(C~7~H~8~)'
_chemical_name_systematic
'Diethyl(\m~3~-2-methyl-4-oxo-4<i>H</i>-pyran-3-olato-\k^4^<i>O</i>^3^,<i>O</i>^4^:<i>O</i>^3^:<i>O</i>^3^)tris(\m~2~-2-methyl-4-oxo-4<i>H</i>-pyran-3-olato-\k^3^<i>O</i>^3^,<i>O</i>^4^:<i>O</i>^3^)trizinc toluene disolvate'
_space_group_IT_number 14
_symmetry_cell_setting monoclinic
_symmetry_space_group_name_Hall '-P 2yn'
_symmetry_space_group_name_H-M 'P 1 21/n 1'
_atom_sites_solution_hydrogens geom
_atom_sites_solution_primary direct
_atom_sites_solution_secondary difmap
_audit_creation_method SHELXL-97
_cell_angle_alpha 90.00
_cell_angle_beta 90.20(2)
_cell_angle_gamma 90.00
_cell_formula_units_Z 4
_cell_length_a 10.125(3)
_cell_length_b 11.949(4)
_cell_length_c 34.653(6)
_cell_measurement_reflns_used 21726
_cell_measurement_temperature 100(2)
_cell_measurement_theta_max 36.8422
_cell_measurement_theta_min 2.8785
_cell_volume 4192(2)
_computing_cell_refinement 'CrysAlis RED (Oxford Diffraction, 2007)'
_computing_data_collection 'CrysAlis CCD (Oxford Diffraction, 2007)'
_computing_data_reduction 'CrysAlis RED (Oxford Diffraction, 2007)'
_computing_molecular_graphics 'OLEX2 (Dolomanov <i>et al.</i>, 2009)'
_computing_publication_material 'SHELXL97 (Sheldrick, 2008)'
_computing_structure_refinement 'SHELXL97 (Sheldrick, 2008)'
_computing_structure_solution 'SHELXS97 (Sheldrick, 2008)'
_diffrn_ambient_temperature 100(2)
_diffrn_measured_fraction_theta_full 0.998
_diffrn_measured_fraction_theta_max 0.999
_diffrn_measurement_device_type 'KUMA KM4 CCD \k-geometry diffractometer'
_diffrn_measurement_method \w
_diffrn_radiation_monochromator graphite
_diffrn_radiation_source 'fine-focus sealed tube'
_diffrn_radiation_type MoK\a
_diffrn_radiation_wavelength 0.71073
_diffrn_reflns_av_R_equivalents 0.0416
_diffrn_reflns_av_sigmaI/netI 0.0303
_diffrn_reflns_limit_h_max 10
_diffrn_reflns_limit_h_min -12
_diffrn_reflns_limit_k_max 15
_diffrn_reflns_limit_k_min -15
_diffrn_reflns_limit_l_max 44
_diffrn_reflns_limit_l_min -44
_diffrn_reflns_number 45983
_diffrn_reflns_theta_full 26.00
_diffrn_reflns_theta_max 27.00
_diffrn_reflns_theta_min 2.88
_exptl_absorpt_coefficient_mu 1.764
_exptl_absorpt_correction_T_max 0.883
_exptl_absorpt_correction_T_min 0.580
_exptl_absorpt_correction_type analytical
_exptl_absorpt_process_details
;
(CrysAlis RED; Oxford Diffraction, 2007)
;
_exptl_crystal_colour colourless
_exptl_crystal_density_diffrn 1.488
_exptl_crystal_density_method 'not measured'
_exptl_crystal_description plate
_exptl_crystal_F_000 1936
_exptl_crystal_size_max 0.4288
_exptl_crystal_size_mid 0.3724
_exptl_crystal_size_min 0.0871
_refine_diff_density_max 0.372
_refine_diff_density_min -0.324
_refine_ls_extinction_method none
_refine_ls_goodness_of_fit_ref 1.039
_refine_ls_hydrogen_treatment constr
_refine_ls_matrix_type full
_refine_ls_number_parameters 521
_refine_ls_number_reflns 9131
_refine_ls_number_restraints 0
_refine_ls_restrained_S_all 1.039
_refine_ls_R_factor_all 0.0399
_refine_ls_R_factor_gt 0.0286
_refine_ls_shift/su_max 0.001
_refine_ls_shift/su_mean 0.000
_refine_ls_structure_factor_coef Fsqd
_refine_ls_weighting_details 'calc w=1/[\s^2^(Fo^2^)+(0.0340P)^2^+0.8469P] where P=(Fo^2^+2Fc^2^)/3'
_refine_ls_weighting_scheme calc
_refine_ls_wR_factor_gt 0.0633
_refine_ls_wR_factor_ref 0.0655
_reflns_number_gt 7444
_reflns_number_total 9131
_reflns_threshold_expression I>2\s(I)
_cod_data_source_file aa2088.cif
_cod_data_source_block I
_cod_original_sg_symbol_H-M 'P 21/n'
_cod_database_code 2237749
_cod_database_fobs_code 2237749

loop_
_symmetry_equiv_pos_as_xyz
'x, y, z'
'-x+1/2, y+1/2, -z+1/2'
'-x, -y, -z'
'x-1/2, -y-1/2, z-1/2'

loop_
_atom_site_type_symbol
_atom_site_label
_atom_site_fract_x
_atom_site_fract_y
_atom_site_fract_z
_atom_site_U_iso_or_equiv
_atom_site_adp_type
_atom_site_calc_flag
_atom_site_refinement_flags
_atom_site_occupancy
_atom_site_symmetry_multiplicity
Zn Zn1 0.26829(2) 0.439724(18) 0.134257(6) 0.01407(6) Uani d . 1 1
Zn Zn2 0.07663(2) 0.667285(19) 0.125066(6) 0.01503(6) Uani d . 1 1
Zn Zn3 -0.00952(2) 0.432645(18) 0.174372(6) 0.01362(6) Uani d . 1 1
C C1 0.3874(2) 0.32296(17) 0.11435(6) 0.0209(4) Uani d . 1 1
H H1A 0.4283 0.3494 0.0901 0.025 Uiso calc R 1 1
H H1B 0.4591 0.3096 0.1333 0.025 Uiso calc R 1 1
C C2 0.3140(2) 0.21269(18) 0.10668(7) 0.0285(5) Uani d . 1 1
H H2A 0.2808 0.1825 0.1311 0.043 Uiso calc R 1 1
H H2B 0.3745 0.1587 0.0949 0.043 Uiso calc R 1 1
H H2C 0.2396 0.2265 0.0891 0.043 Uiso calc R 1 1
O O3 0.07472(13) 0.44813(11) 0.11915(4) 0.0157(3) Uani d . 1 1
C C3 -0.00764(19) 0.41008(15) 0.09213(6) 0.0152(4) Uani d . 1 1
O O4 -0.16934(14) 0.38637(12) 0.14003(4) 0.0201(3) Uani d . 1 1
C C4 -0.1390(2) 0.37953(16) 0.10493(6) 0.0179(4) Uani d . 1 1
C C5 -0.2278(2) 0.34243(18) 0.07548(7) 0.0254(5) Uani d . 1 1
H H5 -0.3158 0.3223 0.0819 0.030 Uiso calc R 1 1
O O6 -0.06397(16) 0.36316(13) 0.02767(4) 0.0270(4) Uani d . 1 1
C C6 -0.1873(2) 0.33606(19) 0.03896(7) 0.0293(5) Uani d . 1 1
H H6 -0.2483 0.3112 0.0199 0.035 Uiso calc R 1 1
C C7 0.0255(2) 0.40088(17) 0.05440(6) 0.0194(4) Uani d . 1 1
C C8 0.1551(2) 0.4300(2) 0.03700(6) 0.0262(5) Uani d . 1 1
H H8A 0.1874 0.5002 0.0482 0.039 Uiso calc R 1 1
H H8B 0.1446 0.4389 0.0090 0.039 Uiso calc R 1 1
H H8C 0.2186 0.3700 0.0423 0.039 Uiso calc R 1 1
C C9 -0.0003(2) 0.71116(18) 0.07464(6) 0.0202(4) Uani d . 1 1
H H9A 0.0111 0.7930 0.0715 0.024 Uiso calc R 1 1
H H9B 0.0515 0.6744 0.0540 0.024 Uiso calc R 1 1
C C10 -0.1464(2) 0.68336(18) 0.06817(7) 0.0251(5) Uani d . 1 1
H H10A -0.1582 0.6020 0.0681 0.038 Uiso calc R 1 1
H H10B -0.1753 0.7140 0.0433 0.038 Uiso calc R 1 1
H H10C -0.1991 0.7163 0.0889 0.038 Uiso calc R 1 1
O O11 0.26890(13) 0.60774(11) 0.13393(4) 0.0150(3) Uani d . 1 1
C C11 0.34341(19) 0.67853(16) 0.15465(5) 0.0146(4) Uani d . 1 1
O O12 0.15748(14) 0.79574(12) 0.15965(4) 0.0202(3) Uani d . 1 1
C C12 0.2768(2) 0.77899(16) 0.16820(6) 0.0165(4) Uani d . 1 1
C C13 0.3531(2) 0.85483(17) 0.19089(6) 0.0199(4) Uani d . 1 1
H H13 0.3139 0.9210 0.2008 0.024 Uiso calc R 1 1
O O14 0.54237(14) 0.74190(12) 0.18397(4) 0.0212(3) Uani d . 1 1
C C14 0.4807(2) 0.83225(18) 0.19817(6) 0.0219(4) Uani d . 1 1
H H14 0.5293 0.8824 0.2140 0.026 Uiso calc R 1 1
C C15 0.4750(2) 0.66578(17) 0.16155(6) 0.0186(4) Uani d . 1 1
C C16 0.5656(2) 0.57722(19) 0.14690(7) 0.0253(5) Uani d . 1 1
H H16A 0.5142 0.5198 0.1333 0.038 Uiso calc R 1 1
H H16B 0.6128 0.5430 0.1686 0.038 Uiso calc R 1 1
H H16C 0.6295 0.6106 0.1291 0.038 Uiso calc R 1 1
O O17 0.19558(13) 0.42416(11) 0.18968(4) 0.0149(3) Uani d . 1 1
C C17 0.2217(2) 0.32733(17) 0.20767(5) 0.0176(4) Uani d . 1 1
O O18 0.00872(14) 0.26406(11) 0.19152(4) 0.0200(3) Uani d . 1 1
C C18 0.1169(2) 0.24472(17) 0.20831(6) 0.0190(4) Uani d . 1 1
C C19 0.1442(2) 0.14328(18) 0.22914(6) 0.0271(5) Uani d . 1 1
H H19 0.0790 0.0863 0.2307 0.033 Uiso calc R 1 1
O O20 0.35898(17) 0.20517(13) 0.24421(4) 0.0298(4) Uani d . 1 1
C C20 0.2613(3) 0.12923(19) 0.24636(7) 0.0306(5) Uani d . 1 1
H H20 0.2761 0.0627 0.2607 0.037 Uiso calc R 1 1
C C21 0.3390(2) 0.30395(17) 0.22475(6) 0.0230(5) Uani d . 1 1
C C22 0.4570(2) 0.3771(2) 0.22506(7) 0.0304(5) Uani d . 1 1
H H22A 0.4349 0.4493 0.2133 0.046 Uiso calc R 1 1
H H22B 0.5280 0.3415 0.2103 0.046 Uiso calc R 1 1
H H22C 0.4863 0.3889 0.2517 0.046 Uiso calc R 1 1
O O23 -0.03074(13) 0.60477(11) 0.16908(4) 0.0158(3) Uani d . 1 1
C C23 -0.10381(18) 0.64703(16) 0.19743(5) 0.0141(4) Uani d . 1 1
O O24 -0.09670(14) 0.46957(12) 0.22689(4) 0.0195(3) Uani d . 1 1
C C24 -0.13606(19) 0.57043(17) 0.22846(6) 0.0161(4) Uani d . 1 1
C C25 -0.2127(2) 0.61392(18) 0.25957(6) 0.0198(4) Uani d . 1 1
H H25 -0.2360 0.5672 0.2807 0.024 Uiso calc R 1 1
O O26 -0.22396(13) 0.79036(11) 0.22951(4) 0.0173(3) Uani d . 1 1
C C26 -0.2517(2) 0.72161(18) 0.25875(6) 0.0206(4) Uani d . 1 1
H H26 -0.3010 0.7499 0.2799 0.025 Uiso calc R 1 1
C C27 -0.15229(18) 0.75339(17) 0.19842(6) 0.0149(4) Uani d . 1 1
C C28 -0.1401(2) 0.84188(17) 0.16854(6) 0.0194(4) Uani d . 1 1
H H28A -0.0715 0.8953 0.1763 0.029 Uiso calc R 1 1
H H28B -0.2247 0.8811 0.1658 0.029 Uiso calc R 1 1
H H28C -0.1162 0.8077 0.1438 0.029 Uiso calc R 1 1
C C29 0.3482(2) 0.8605(2) 0.02648(7) 0.0295(5) Uani d . 1 1
C C30 0.3451(2) 0.7731(2) 0.05304(7) 0.0331(6) Uani d . 1 1
H H30 0.2861 0.7774 0.0743 0.040 Uiso calc R 1 1
C C31 0.4249(3) 0.6811(2) 0.04938(7) 0.0368(6) Uani d . 1 1
H H31 0.4203 0.6224 0.0678 0.044 Uiso calc R 1 1
C C32 0.5119(3) 0.6737(2) 0.01900(8) 0.0355(6) Uani d . 1 1
H H32 0.5677 0.6102 0.0164 0.043 Uiso calc R 1 1
C C33 0.5172(2) 0.7596(2) -0.00775(7) 0.0314(5) Uani d . 1 1
H H33 0.5775 0.7551 -0.0286 0.038 Uiso calc R 1 1
C C34 0.4361(2) 0.8516(2) -0.00441(7) 0.0282(5) Uani d . 1 1
H H34 0.4398 0.9093 -0.0232 0.034 Uiso calc R 1 1
C C35 0.2573(3) 0.9597(2) 0.03019(9) 0.0462(7) Uani d . 1 1
H H35A 0.1696 0.9399 0.0202 0.069 Uiso calc R 1 1
H H35B 0.2928 1.0226 0.0154 0.069 Uiso calc R 1 1
H H35C 0.2502 0.9810 0.0574 0.069 Uiso calc R 1 1
C C36 0.8257(2) 0.05574(18) 0.10456(7) 0.0250(5) Uani d . 1 1
C C37 0.7762(2) -0.02873(18) 0.08076(6) 0.0252(5) Uani d . 1 1
H H37 0.8321 -0.0612 0.0618 0.030 Uiso calc R 1 1
C C38 0.6478(2) -0.06617(19) 0.08413(7) 0.0275(5) Uani d . 1 1
H H38 0.6160 -0.1240 0.0678 0.033 Uiso calc R 1 1
C C39 0.5654(2) -0.01900(19) 0.11148(7) 0.0286(5) Uani d . 1 1
H H39 0.4772 -0.0448 0.1141 0.034 Uiso calc R 1 1
C C40 0.6122(2) 0.06595(19) 0.13505(7) 0.0289(5) Uani d . 1 1
H H40 0.5555 0.0988 0.1537 0.035 Uiso calc R 1 1
C C41 0.7414(2) 0.10325(18) 0.13158(7) 0.0269(5) Uani d . 1 1
H H41 0.7725 0.1618 0.1478 0.032 Uiso calc R 1 1
C C42 0.9677(2) 0.0922(2) 0.10165(8) 0.0359(6) Uani d . 1 1
H H42A 0.9839 0.1235 0.0759 0.054 Uiso calc R 1 1
H H42B 1.0257 0.0277 0.1059 0.054 Uiso calc R 1 1
H H42C 0.9860 0.1493 0.1213 0.054 Uiso calc R 1 1

loop_
_atom_site_aniso_label
_atom_site_aniso_U_11
_atom_site_aniso_U_22
_atom_site_aniso_U_33
_atom_site_aniso_U_12
_atom_site_aniso_U_13
_atom_site_aniso_U_23
Zn1 0.01236(11) 0.01449(11) 0.01537(11) 0.00109(9) 0.00032(8) -0.00205(9)
Zn2 0.01327(12) 0.01753(11) 0.01428(11) -0.00031(9) -0.00046(9) 0.00250(9)
Zn3 0.01395(12) 0.01278(11) 0.01416(11) 0.00048(9) 0.00176(9) 0.00036(9)
C1 0.0158(10) 0.0227(10) 0.0240(11) 0.0039(8) -0.0001(8) -0.0043(9)
C2 0.0307(13) 0.0210(11) 0.0338(13) 0.0052(9) -0.0031(10) -0.0048(10)
O3 0.0131(7) 0.0216(7) 0.0124(7) -0.0006(6) -0.0025(5) -0.0028(5)
C3 0.0160(10) 0.0111(9) 0.0186(10) 0.0017(7) -0.0047(8) -0.0006(7)
O4 0.0168(7) 0.0197(7) 0.0237(8) -0.0030(6) -0.0002(6) -0.0001(6)
C4 0.0177(10) 0.0131(9) 0.0230(11) -0.0002(8) -0.0026(8) 0.0014(8)
C5 0.0210(11) 0.0230(11) 0.0320(12) -0.0063(9) -0.0102(9) 0.0027(9)
O6 0.0325(9) 0.0313(9) 0.0170(7) -0.0058(7) -0.0088(7) -0.0038(6)
C6 0.0306(13) 0.0288(12) 0.0282(12) -0.0093(10) -0.0140(10) 0.0015(10)
C7 0.0220(11) 0.0178(10) 0.0183(10) 0.0012(8) -0.0056(8) -0.0020(8)
C8 0.0291(12) 0.0324(12) 0.0173(10) 0.0035(10) 0.0022(9) 0.0002(9)
C9 0.0198(11) 0.0247(11) 0.0160(10) 0.0031(9) -0.0001(8) 0.0042(8)
C10 0.0257(12) 0.0233(11) 0.0264(11) 0.0014(9) -0.0072(9) -0.0015(9)
O11 0.0109(7) 0.0157(7) 0.0184(7) -0.0018(5) -0.0008(5) -0.0006(6)
C11 0.0138(10) 0.0153(9) 0.0148(9) -0.0028(7) -0.0001(7) 0.0014(8)
O12 0.0147(7) 0.0196(7) 0.0261(8) 0.0007(6) -0.0015(6) -0.0029(6)
C12 0.0182(11) 0.0171(10) 0.0144(10) -0.0029(8) 0.0020(8) 0.0016(8)
C13 0.0219(11) 0.0185(10) 0.0193(10) -0.0022(8) 0.0018(8) -0.0032(8)
O14 0.0150(7) 0.0229(7) 0.0256(8) -0.0036(6) -0.0036(6) -0.0056(6)
C14 0.0241(11) 0.0211(10) 0.0205(10) -0.0059(9) -0.0029(9) -0.0043(9)
C15 0.0183(10) 0.0173(10) 0.0203(10) -0.0039(8) -0.0008(8) -0.0011(8)
C16 0.0147(10) 0.0264(11) 0.0347(13) 0.0008(9) -0.0007(9) -0.0060(10)
O17 0.0170(7) 0.0138(6) 0.0137(6) 0.0034(5) -0.0004(5) 0.0014(5)
C17 0.0243(11) 0.0174(9) 0.0111(9) 0.0057(8) 0.0010(8) -0.0009(8)
O18 0.0216(8) 0.0155(7) 0.0231(8) 0.0007(6) 0.0042(6) 0.0015(6)
C18 0.0260(11) 0.0173(10) 0.0137(10) 0.0051(8) 0.0047(8) -0.0006(8)
C19 0.0399(14) 0.0179(11) 0.0235(11) 0.0056(10) 0.0046(10) 0.0038(9)
O20 0.0405(10) 0.0263(8) 0.0225(8) 0.0156(7) -0.0096(7) 0.0010(7)
C20 0.0505(16) 0.0174(10) 0.0237(12) 0.0106(11) -0.0001(11) 0.0026(9)
C21 0.0311(12) 0.0201(10) 0.0177(10) 0.0083(9) -0.0054(9) -0.0027(8)
C22 0.0270(12) 0.0299(12) 0.0342(13) 0.0073(10) -0.0144(10) -0.0065(10)
O23 0.0177(7) 0.0149(7) 0.0147(7) 0.0028(5) 0.0049(6) 0.0015(5)
C23 0.0090(9) 0.0184(10) 0.0150(9) -0.0008(7) 0.0000(7) -0.0014(8)
O24 0.0223(8) 0.0193(7) 0.0169(7) 0.0030(6) 0.0048(6) 0.0028(6)
C24 0.0132(9) 0.0188(10) 0.0163(9) -0.0014(8) -0.0018(7) -0.0006(8)
C25 0.0182(11) 0.0241(11) 0.0171(10) -0.0003(9) 0.0044(8) 0.0015(8)
O26 0.0150(7) 0.0179(7) 0.0190(7) 0.0029(6) 0.0010(6) -0.0044(6)
C26 0.0150(10) 0.0285(11) 0.0183(10) 0.0000(9) 0.0052(8) -0.0026(9)
C27 0.0105(9) 0.0195(10) 0.0148(9) 0.0007(7) -0.0004(7) -0.0032(8)
C28 0.0201(11) 0.0172(10) 0.0210(10) 0.0038(8) 0.0000(8) 0.0010(8)
C29 0.0227(12) 0.0364(13) 0.0294(12) -0.0093(10) -0.0032(10) -0.0091(10)
C30 0.0246(13) 0.0540(16) 0.0207(12) -0.0184(12) 0.0021(10) -0.0016(11)
C31 0.0337(14) 0.0446(15) 0.0320(13) -0.0161(12) -0.0077(11) 0.0113(12)
C32 0.0314(14) 0.0349(14) 0.0402(14) -0.0051(11) -0.0056(11) -0.0021(12)
C33 0.0289(13) 0.0415(14) 0.0239(12) -0.0087(11) 0.0044(10) -0.0045(10)
C34 0.0299(13) 0.0310(13) 0.0235(12) -0.0104(10) 0.0000(10) -0.0002(10)
C35 0.0398(16) 0.0420(16) 0.0568(19) -0.0031(12) 0.0046(14) -0.0095(14)
C36 0.0293(12) 0.0181(10) 0.0276(12) 0.0028(9) -0.0015(10) 0.0070(9)
C37 0.0304(13) 0.0219(11) 0.0233(11) 0.0063(9) -0.0013(10) 0.0035(9)
C38 0.0315(13) 0.0234(11) 0.0276(12) 0.0011(10) -0.0095(10) 0.0020(10)
C39 0.0260(13) 0.0274(12) 0.0324(13) -0.0006(10) -0.0058(10) 0.0094(10)
C40 0.0330(13) 0.0253(11) 0.0284(12) 0.0083(10) 0.0023(10) 0.0063(10)
C41 0.0346(13) 0.0185(11) 0.0277(12) -0.0007(9) -0.0021(10) 0.0022(9)
C42 0.0327(14) 0.0298(13) 0.0451(15) -0.0042(10) 0.0025(12) -0.0003(11)

loop_
_atom_type_symbol
_atom_type_description
_atom_type_scat_dispersion_real
_atom_type_scat_dispersion_imag
_atom_type_scat_source
C C 0.0033 0.0016 'International Tables Vol C Tables 4.2.6.8 and 6.1.1.4'
H H 0.0000 0.0000 'International Tables Vol C Tables 4.2.6.8 and 6.1.1.4'
O O 0.0106 0.0060 'International Tables Vol C Tables 4.2.6.8 and 6.1.1.4'
Zn Zn 0.2839 1.4301 'International Tables Vol C Tables 4.2.6.8 and 6.1.1.4'

loop_
_geom_angle_atom_site_label_1
_geom_angle_atom_site_label_2
_geom_angle_atom_site_label_3
_geom_angle
C1 Zn1 O11 134.76(8)
C1 Zn1 O3 122.44(7)
O11 Zn1 O3 87.25(5)
C1 Zn1 O17 118.81(8)
O11 Zn1 O17 95.53(5)
O3 Zn1 O17 84.11(6)
C1 Zn1 Zn3 133.28(6)
O11 Zn1 Zn3 91.84(4)
O3 Zn1 Zn3 41.45(4)
O17 Zn1 Zn3 42.66(4)
C9 Zn2 O23 123.58(7)
C9 Zn2 O11 125.55(7)
O23 Zn2 O11 105.43(6)
C9 Zn2 O12 117.31(8)
O23 Zn2 O12 92.80(6)
O11 Zn2 O12 78.77(6)
O24 Zn3 O23 79.77(5)
O24 Zn3 O4 103.06(6)
O23 Zn3 O4 97.63(6)
O24 Zn3 O3 162.57(6)
O23 Zn3 O3 82.81(5)
O4 Zn3 O3 79.64(6)
O24 Zn3 O18 89.61(6)
O23 Zn3 O18 168.68(5)
O4 Zn3 O18 88.54(6)
O3 Zn3 O18 107.74(5)
O24 Zn3 O17 102.00(6)
O23 Zn3 O17 99.71(5)
O4 Zn3 O17 151.62(5)
O3 Zn3 O17 80.44(5)
O18 Zn3 O17 78.54(5)
O24 Zn3 Zn1 140.09(4)
O23 Zn3 Zn1 91.53(4)
O4 Zn3 Zn1 116.73(4)
O3 Zn3 Zn1 39.63(4)
O18 Zn3 Zn1 94.17(4)
O17 Zn3 Zn1 40.81(4)
C2 C1 Zn1 111.80(15)
C2 C1 H1A 109.3
Zn1 C1 H1A 109.3
C2 C1 H1B 109.3
Zn1 C1 H1B 109.3
H1A C1 H1B 107.9
C1 C2 H2A 109.5
C1 C2 H2B 109.5
H2A C2 H2B 109.5
C1 C2 H2C 109.5
H2A C2 H2C 109.5
H2B C2 H2C 109.5
C3 O3 Zn1 140.03(12)
C3 O3 Zn3 110.75(12)
Zn1 O3 Zn3 98.92(6)
O3 C3 C7 123.35(18)
O3 C3 C4 116.32(17)
C7 C3 C4 120.32(18)
C4 O4 Zn3 112.23(13)
O4 C4 C5 123.75(19)
O4 C4 C3 120.44(18)
C5 C4 C3 115.80(19)
C6 C5 C4 120.0(2)
C6 C5 H5 120.0
C4 C5 H5 120.0
C6 O6 C7 119.56(17)
C5 C6 O6 123.3(2)
C5 C6 H6 118.3
O6 C6 H6 118.3
C3 C7 O6 120.93(19)
C3 C7 C8 126.41(19)
O6 C7 C8 112.65(18)
C7 C8 H8A 109.5
C7 C8 H8B 109.5
H8A C8 H8B 109.5
C7 C8 H8C 109.5
H8A C8 H8C 109.5
H8B C8 H8C 109.5
C10 C9 Zn2 116.61(15)
C10 C9 H9A 108.1
Zn2 C9 H9A 108.1
C10 C9 H9B 108.1
Zn2 C9 H9B 108.1
H9A C9 H9B 107.3
C9 C10 H10A 109.5
C9 C10 H10B 109.5
H10A C10 H10B 109.5
C9 C10 H10C 109.5
H10A C10 H10C 109.5
H10B C10 H10C 109.5
C11 O11 Zn1 129.03(12)
C11 O11 Zn2 112.67(12)
Zn1 O11 Zn2 109.73(6)
O11 C11 C15 124.91(18)
O11 C11 C12 115.63(17)
C15 C11 C12 119.34(18)
C12 O12 Zn2 112.83(13)
O12 C12 C13 123.14(19)
O12 C12 C11 120.04(18)
C13 C12 C11 116.82(18)
C14 C13 C12 119.68(19)
C14 C13 H13 120.2
C12 C13 H13 120.2
C14 O14 C15 120.55(16)
O14 C14 C13 122.80(19)
O14 C14 H14 118.6
C13 C14 H14 118.6
C11 C15 O14 120.56(18)
C11 C15 C16 128.53(19)
O14 C15 C16 110.89(17)
C15 C16 H16A 109.5
C15 C16 H16B 109.5
H16A C16 H16B 109.5
C15 C16 H16C 109.5
H16A C16 H16C 109.5
H16B C16 H16C 109.5
C17 O17 Zn1 116.08(11)
C17 O17 Zn3 110.18(12)
Zn1 O17 Zn3 96.53(6)
O17 C17 C21 123.53(19)
O17 C17 C18 116.88(18)
C21 C17 C18 119.59(19)
C18 O18 Zn3 112.37(13)
O18 C18 C19 123.5(2)
O18 C18 C17 120.21(18)
C19 C18 C17 116.3(2)
C20 C19 C18 119.9(2)
C20 C19 H19 120.0
C18 C19 H19 120.0
C20 O20 C21 119.99(18)
C19 C20 O20 122.9(2)
C19 C20 H20 118.6
O20 C20 H20 118.6
C17 C21 O20 121.2(2)
C17 C21 C22 126.0(2)
O20 C21 C22 112.73(19)
C21 C22 H22A 109.5
C21 C22 H22B 109.5
H22A C22 H22B 109.5
C21 C22 H22C 109.5
H22A C22 H22C 109.5
H22B C22 H22C 109.5
C23 O23 Zn2 135.97(12)
C23 O23 Zn3 111.61(11)
Zn2 O23 Zn3 112.17(6)
O23 C23 C27 125.00(18)
O23 C23 C24 115.78(17)
C27 C23 C24 119.19(18)
C24 O24 Zn3 111.97(12)
O24 C24 C25 123.28(18)
O24 C24 C23 119.69(17)
C25 C24 C23 117.02(18)
C26 C25 C24 119.46(19)
C26 C25 H25 120.3
C24 C25 H25 120.3
C26 O26 C27 120.69(16)
O26 C26 C25 122.80(19)
O26 C26 H26 118.6
C25 C26 H26 118.6
C23 C27 O26 120.72(17)
C23 C27 C28 127.98(18)
O26 C27 C28 111.29(16)
C27 C28 H28A 109.5
C27 C28 H28B 109.5
H28A C28 H28B 109.5
C27 C28 H28C 109.5
H28A C28 H28C 109.5
H28B C28 H28C 109.5
C30 C29 C34 117.7(2)
C30 C29 C35 121.2(2)
C34 C29 C35 121.1(2)
C31 C30 C29 121.7(2)
C31 C30 H30 119.1
C29 C30 H30 119.1
C30 C31 C32 120.1(2)
C30 C31 H31 120.0
C32 C31 H31 120.0
C31 C32 C33 119.4(3)
C31 C32 H32 120.3
C33 C32 H32 120.3
C34 C33 C32 120.7(2)
C34 C33 H33 119.6
C32 C33 H33 119.6
C33 C34 C29 120.5(2)
C33 C34 H34 119.8
C29 C34 H34 119.8
C29 C35 H35A 109.5
C29 C35 H35B 109.5
H35A C35 H35B 109.5
C29 C35 H35C 109.5
H35A C35 H35C 109.5
H35B C35 H35C 109.5
C41 C36 C37 118.2(2)
C41 C36 C42 121.0(2)
C37 C36 C42 120.7(2)
C38 C37 C36 121.4(2)
C38 C37 H37 119.3
C36 C37 H37 119.3
C37 C38 C39 119.7(2)
C37 C38 H38 120.1
C39 C38 H38 120.1
C38 C39 C40 119.8(2)
C38 C39 H39 120.1
C40 C39 H39 120.1
C39 C40 C41 120.3(2)
C39 C40 H40 119.8
C41 C40 H40 119.8
C40 C41 C36 120.6(2)
C40 C41 H41 119.7
C36 C41 H41 119.7
C36 C42 H42A 109.5
C36 C42 H42B 109.5
H42A C42 H42B 109.5
C36 C42 H42C 109.5
H42A C42 H42C 109.5
H42B C42 H42C 109.5

loop_
_geom_bond_atom_site_label_1
_geom_bond_atom_site_label_2
_geom_bond_distance
_geom_bond_publ_flag
Zn1 C1 1.971(2) yes
Zn1 O3 2.0293(14) yes
Zn1 O11 2.0077(15) yes
Zn1 O17 2.0675(14) yes
Zn2 C9 1.981(2) yes
Zn2 O11 2.0943(14) yes
Zn2 O12 2.1109(15) yes
Zn2 O23 2.0193(14) yes
Zn2 O3 2.6270(15) yes
Zn3 O3 2.1060(14) yes
Zn3 O4 2.0802(15) yes
Zn3 O23 2.0759(15) yes
Zn3 O24 2.0729(14) yes
Zn3 O17 2.1439(15) yes
Zn3 O18 2.1081(15) yes
Zn1 Zn3 3.1430(9) ?
C1 C2 1.536(3) ?
C1 H1A 0.9900 ?
C1 H1B 0.9900 ?
C2 H2A 0.9800 ?
C2 H2B 0.9800 ?
C2 H2C 0.9800 ?
O3 C3 1.332(2) ?
C3 C7 1.355(3) ?
C3 C4 1.450(3) ?
O4 C4 1.258(2) ?
C4 C5 1.428(3) ?
C5 C6 1.334(3) ?
C5 H5 0.9500 ?
O6 C6 1.349(3) ?
O6 C7 1.369(2) ?
C6 H6 0.9500 ?
C7 C8 1.487(3) ?
C8 H8A 0.9800 ?
C8 H8B 0.9800 ?
C8 H8C 0.9800 ?
C9 C10 1.532(3) ?
C9 H9A 0.9900 ?
C9 H9B 0.9900 ?
C10 H10A 0.9800 ?
C10 H10B 0.9800 ?
C10 H10C 0.9800 ?
O11 C11 1.340(2) ?
C11 C15 1.361(3) ?
C11 C12 1.456(3) ?
O12 C12 1.259(2) ?
C12 C13 1.426(3) ?
C13 C14 1.342(3) ?
C13 H13 0.9500 ?
O14 C14 1.342(3) ?
O14 C15 1.376(2) ?
C14 H14 0.9500 ?
C15 C16 1.491(3) ?
C16 H16A 0.9800 ?
C16 H16B 0.9800 ?
C16 H16C 0.9800 ?
O17 C17 1.340(2) ?
C17 C21 1.355(3) ?
C17 C18 1.449(3) ?
O18 C18 1.260(3) ?
C18 C19 1.437(3) ?
C19 C20 1.336(4) ?
C19 H19 0.9500 ?
O20 C20 1.345(3) ?
O20 C21 1.374(3) ?
C20 H20 0.9500 ?
C21 C22 1.480(3) ?
C22 H22A 0.9800 ?
C22 H22B 0.9800 ?
C22 H22C 0.9800 ?
O23 C23 1.331(2) ?
C23 C27 1.363(3) ?
C23 C24 1.450(3) ?
O24 C24 1.271(2) ?
C24 C25 1.428(3) ?
C25 C26 1.346(3) ?
C25 H25 0.9500 ?
O26 C26 1.335(2) ?
O26 C27 1.374(2) ?
C26 H26 0.9500 ?
C27 C28 1.486(3) ?
C28 H28A 0.9800 ?
C28 H28B 0.9800 ?
C28 H28C 0.9800 ?
C29 C30 1.392(4) ?
C29 C34 1.399(3) ?
C29 C35 1.506(4) ?
C30 C31 1.371(4) ?
C30 H30 0.9500 ?
C31 C32 1.378(4) ?
C31 H31 0.9500 ?
C32 C33 1.384(4) ?
C32 H32 0.9500 ?
C33 C34 1.377(4) ?
C33 H33 0.9500 ?
C34 H34 0.9500 ?
C35 H35A 0.9800 ?
C35 H35B 0.9800 ?
C35 H35C 0.9800 ?
C36 C41 1.391(3) ?
C36 C37 1.395(3) ?
C36 C42 1.506(3) ?
C37 C38 1.381(3) ?
C37 H37 0.9500 ?
C38 C39 1.384(3) ?
C38 H38 0.9500 ?
C39 C40 1.385(3) ?
C39 H39 0.9500 ?
C40 C41 1.387(3) ?
C40 H40 0.9500 ?
C41 H41 0.9500 ?
C42 H42A 0.9800 ?
C42 H42B 0.9800 ?
C42 H42C 0.9800 ?

loop_
_geom_hbond_atom_site_label_D
_geom_hbond_atom_site_label_H
_geom_hbond_atom_site_label_A
_geom_hbond_site_symmetry_A
_geom_hbond_distance_DH
_geom_hbond_distance_HA
_geom_hbond_distance_DA
_geom_hbond_angle_DHA
C6 H6 Cg1 3_565 0.95 2.53 3.477(3) 172
C14 H14 O24 2 0.95 2.39 3.286(3) 156
C20 H20 O17 2_545 0.95 2.40 3.332(3) 166
C26 H26 O18 2_455 0.95 2.33 3.167(3) 146
C28 H28B Cg2 1_465 0.98 2.72 3.411(3) 128

loop_
_geom_torsion_atom_site_label_1
_geom_torsion_atom_site_label_2
_geom_torsion_atom_site_label_3
_geom_torsion_atom_site_label_4
_geom_torsion
C1 Zn1 Zn3 O24 114.71(11)
O11 Zn1 Zn3 O24 -68.86(7)
O3 Zn1 Zn3 O24 -152.61(9)
O17 Zn1 Zn3 O24 27.30(8)
C1 Zn1 Zn3 O23 -169.47(10)
O11 Zn1 Zn3 O23 6.96(5)
O3 Zn1 Zn3 O23 -76.78(7)
O17 Zn1 Zn3 O23 103.12(7)
C1 Zn1 Zn3 O4 -70.14(10)
O11 Zn1 Zn3 O4 106.30(6)
O3 Zn1 Zn3 O4 22.55(7)
O17 Zn1 Zn3 O4 -157.55(7)
C1 Zn1 Zn3 O3 -92.69(11)
O11 Zn1 Zn3 O3 83.75(7)
O17 Zn1 Zn3 O3 179.91(8)
C1 Zn1 Zn3 O18 20.32(10)
O11 Zn1 Zn3 O18 -163.25(6)
O3 Zn1 Zn3 O18 113.01(7)
O17 Zn1 Zn3 O18 -67.09(7)
C1 Zn1 Zn3 O17 87.41(10)
O11 Zn1 Zn3 O17 -96.16(7)
O3 Zn1 Zn3 O17 -179.91(8)
O11 Zn1 C1 C2 -154.88(13)
O3 Zn1 C1 C2 -31.49(19)
O17 Zn1 C1 C2 70.68(17)
Zn3 Zn1 C1 C2 20.1(2)
C1 Zn1 O3 C3 -17.7(2)
O11 Zn1 O3 C3 125.88(19)
O17 Zn1 O3 C3 -138.27(19)
Zn3 Zn1 O3 C3 -138.2(2)
C1 Zn1 O3 Zn3 120.50(9)
O11 Zn1 O3 Zn3 -95.91(6)
O17 Zn1 O3 Zn3 -0.06(5)
O24 Zn3 O3 C3 -107.5(2)
O23 Zn3 O3 C3 -106.02(12)
O4 Zn3 O3 C3 -6.87(12)
O18 Zn3 O3 C3 78.21(12)
O17 Zn3 O3 C3 152.82(12)
Zn1 Zn3 O3 C3 152.75(15)
O24 Zn3 O3 Zn1 99.71(18)
O23 Zn3 O3 Zn1 101.22(6)
O4 Zn3 O3 Zn1 -159.62(7)
O18 Zn3 O3 Zn1 -74.54(6)
O17 Zn3 O3 Zn1 0.06(5)
Zn1 O3 C3 C7 -38.8(3)
Zn3 O3 C3 C7 -174.06(16)
Zn1 O3 C3 C4 142.15(16)
Zn3 O3 C3 C4 6.9(2)
O24 Zn3 O4 C4 168.35(13)
O23 Zn3 O4 C4 87.15(14)
O3 Zn3 O4 C4 5.94(13)
O18 Zn3 O4 C4 -102.39(14)
O17 Zn3 O4 C4 -40.14(19)
Zn1 Zn3 O4 C4 -8.46(14)
Zn3 O4 C4 C5 175.83(16)
Zn3 O4 C4 C3 -4.2(2)
O3 C3 C4 O4 -2.0(3)
C7 C3 C4 O4 178.91(19)
O3 C3 C4 C5 177.97(17)
C7 C3 C4 C5 -1.1(3)
O4 C4 C5 C6 -179.1(2)
C3 C4 C5 C6 1.0(3)
C4 C5 C6 O6 0.0(4)
C7 O6 C6 C5 -1.0(3)
O3 C3 C7 O6 -178.77(17)
C4 C3 C7 O6 0.2(3)
O3 C3 C7 C8 0.3(3)
C4 C3 C7 C8 179.32(19)
C6 O6 C7 C3 0.8(3)
C6 O6 C7 C8 -178.38(19)
O23 Zn2 C9 C10 -6.7(2)
O11 Zn2 C9 C10 143.40(14)
O12 Zn2 C9 C10 -120.88(15)
C1 Zn1 O11 C11 -73.88(18)
O3 Zn1 O11 C11 150.99(15)
O17 Zn1 O11 C11 67.18(16)
Zn3 Zn1 O11 C11 109.78(15)
C1 Zn1 O11 Zn2 141.24(10)
O3 Zn1 O11 Zn2 6.11(6)
O17 Zn1 O11 Zn2 -77.70(7)
Zn3 Zn1 O11 Zn2 -35.10(6)
C9 Zn2 O11 C11 113.57(14)
O23 Zn2 O11 C11 -91.92(13)
O12 Zn2 O11 C11 -2.10(12)
C9 Zn2 O11 Zn1 -95.40(10)
O23 Zn2 O11 Zn1 59.12(7)
O12 Zn2 O11 Zn1 148.94(7)
Zn1 O11 C11 C15 42.4(3)
Zn2 O11 C11 C15 -173.51(16)
Zn1 O11 C11 C12 -141.61(14)
Zn2 O11 C11 C12 2.5(2)
C9 Zn2 O12 C12 -122.96(14)
O23 Zn2 O12 C12 106.61(14)
O11 Zn2 O12 C12 1.42(13)
Zn2 O12 C12 C13 179.17(15)
Zn2 O12 C12 C11 -0.6(2)
O11 C11 C12 O12 -1.3(3)
C15 C11 C12 O12 174.89(18)
O11 C11 C12 C13 178.94(17)
C15 C11 C12 C13 -4.9(3)
O12 C12 C13 C14 -178.7(2)
C11 C12 C13 C14 1.1(3)
C15 O14 C14 C13 -1.4(3)
C12 C13 C14 O14 2.1(3)
O11 C11 C15 O14 -178.51(17)
C12 C11 C15 O14 5.7(3)
O11 C11 C15 C16 3.1(3)
C12 C11 C15 C16 -172.7(2)
C14 O14 C15 C11 -2.6(3)
C14 O14 C15 C16 176.04(18)
C1 Zn1 O17 C17 -7.63(16)
O11 Zn1 O17 C17 -157.01(13)
O3 Zn1 O17 C17 116.34(14)
Zn3 Zn1 O17 C17 116.27(15)
C1 Zn1 O17 Zn3 -123.91(8)
O11 Zn1 O17 Zn3 86.71(5)
O3 Zn1 O17 Zn3 0.06(5)
O24 Zn3 O17 C17 76.61(12)
O23 Zn3 O17 C17 158.11(12)
O4 Zn3 O17 C17 -75.02(16)
O3 Zn3 O17 C17 -120.96(12)
O18 Zn3 O17 C17 -10.51(12)
Zn1 Zn3 O17 C17 -120.90(13)
O24 Zn3 O17 Zn1 -162.49(5)
O23 Zn3 O17 Zn1 -80.99(6)
O4 Zn3 O17 Zn1 45.88(13)
O3 Zn3 O17 Zn1 -0.06(5)
O18 Zn3 O17 Zn1 110.39(6)
Zn1 O17 C17 C21 79.8(2)
Zn3 O17 C17 C21 -171.89(16)
Zn1 O17 C17 C18 -100.05(17)
Zn3 O17 C17 C18 8.3(2)
O24 Zn3 O18 C18 -90.51(14)
O23 Zn3 O18 C18 -70.3(3)
O4 Zn3 O18 C18 166.41(13)
O3 Zn3 O18 C18 87.77(14)
O17 Zn3 O18 C18 11.82(13)
Zn1 Zn3 O18 C18 49.72(13)
Zn3 O18 C18 C19 167.88(16)
Zn3 O18 C18 C17 -11.4(2)
O17 C17 C18 O18 2.0(3)
C21 C17 C18 O18 -177.82(19)
O17 C17 C18 C19 -177.37(17)
C21 C17 C18 C19 2.8(3)
O18 C18 C19 C20 -179.7(2)
C17 C18 C19 C20 -0.3(3)
C18 C19 C20 O20 -2.2(3)
C21 O20 C20 C19 2.2(3)
O17 C17 C21 O20 177.28(17)
C18 C17 C21 O20 -2.9(3)
O17 C17 C21 C22 -2.7(3)
C18 C17 C21 C22 177.1(2)
C20 O20 C21 C17 0.4(3)
C20 O20 C21 C22 -179.60(19)
C9 Zn2 O23 C23 -83.56(19)
O11 Zn2 O23 C23 121.29(17)
O12 Zn2 O23 C23 42.17(18)
C9 Zn2 O23 Zn3 102.85(10)
O11 Zn2 O23 Zn3 -52.30(8)
O12 Zn2 O23 Zn3 -131.43(7)
O24 Zn3 O23 C23 -9.44(12)
O4 Zn3 O23 C23 92.54(13)
O3 Zn3 O23 C23 171.02(13)
O18 Zn3 O23 C23 -30.0(3)
O17 Zn3 O23 C23 -110.01(12)
Zn1 Zn3 O23 C23 -150.23(12)
O24 Zn3 O23 Zn2 165.78(8)
O4 Zn3 O23 Zn2 -92.24(7)
O3 Zn3 O23 Zn2 -13.76(7)
O18 Zn3 O23 Zn2 145.3(3)
O17 Zn3 O23 Zn2 65.20(7)
Zn1 Zn3 O23 Zn2 24.98(6)
Zn2 O23 C23 C27 17.4(3)
Zn3 O23 C23 C27 -168.99(16)
Zn2 O23 C23 C24 -164.84(13)
Zn3 O23 C23 C24 8.8(2)
O23 Zn3 O24 C24 8.81(13)
O4 Zn3 O24 C24 -86.74(14)
O3 Zn3 O24 C24 10.3(3)
O18 Zn3 O24 C24 -175.14(14)
O17 Zn3 O24 C24 106.67(13)
Zn1 Zn3 O24 C24 88.82(14)
Zn3 O24 C24 C25 172.62(15)
Zn3 O24 C24 C23 -7.0(2)
O23 C23 C24 O24 -1.3(3)
C27 C23 C24 O24 176.61(18)
O23 C23 C24 C25 179.10(17)
C27 C23 C24 C25 -3.0(3)
O24 C24 C25 C26 -179.2(2)
C23 C24 C25 C26 0.4(3)
C27 O26 C26 C25 -0.3(3)
C24 C25 C26 O26 1.3(3)
O23 C23 C27 O26 -178.22(17)
C24 C23 C27 O26 4.1(3)
O23 C23 C27 C28 2.7(3)
C24 C23 C27 C28 -174.98(19)
C26 O26 C27 C23 -2.5(3)
C26 O26 C27 C28 176.74(17)
C34 C29 C30 C31 0.0(3)
C35 C29 C30 C31 178.3(2)
C29 C30 C31 C32 0.5(4)
C30 C31 C32 C33 -0.3(4)
C31 C32 C33 C34 -0.5(4)
C32 C33 C34 C29 1.0(4)
C30 C29 C34 C33 -0.8(3)
C35 C29 C34 C33 -179.0(2)
C41 C36 C37 C38 -1.1(3)
C42 C36 C37 C38 177.4(2)
C36 C37 C38 C39 0.3(3)
C37 C38 C39 C40 0.5(3)
C38 C39 C40 C41 -0.5(3)
C39 C40 C41 C36 -0.3(3)
C37 C36 C41 C40 1.1(3)
C42 C36 C41 C40 -177.4(2)
